data_7124470
loop_
_publ_author_name
'Xu, Pengfei'
'Qiu, Qianqian'
'Ye, Xinru'
'Wei, Mengru'
'Xi, Wenbin'
'Feng, Hui'
'Qian, Zhaosheng'

_publ_section_title
;
 Halogenated Tetraphenylethene with Enhanced Aggregation-Induced Emission:
 Anomalous Anti-Heavy-Atom Effect and Self-Reversible Mechanochromism
;
_journal_name_full 'Chemical Communications'
_journal_paper_doi 10.1039/C9CC07045A
_journal_year 2019
_chemical_formula_moiety 'C26 H16 Cl4'
_chemical_formula_sum 'C26 H16 Cl4'
_chemical_formula_weight 470.19
_space_group_crystal_system monoclinic
_space_group_IT_number 14
_space_group_name_Hall '-P 2yn'
_space_group_name_H-M_alt 'P 1 21/n 1'
_atom_sites_solution_hydrogens geom
_atom_sites_solution_primary direct
_audit_creation_date 2019-01-05
_audit_creation_method
;
Olex2 1.2
(compiled 2018.05.29 svn.r3508 for OlexSys, GUI svn.r5506)
;
_audit_update_record
;
2019-11-06 deposited with the CCDC.	2019-11-12 downloaded from the CCDC.
;
_cell_angle_alpha 90
_cell_angle_beta 92.701(2)
_cell_angle_gamma 90
_cell_formula_units_Z 8
_cell_length_a 20.1695(10)
_cell_length_b 9.8843(5)
_cell_length_c 23.3874(11)
_cell_measurement_reflns_used 9919
_cell_measurement_temperature 298(2)
_cell_measurement_theta_max 68.21
_cell_measurement_theta_min 4.39
_cell_volume 4657.4(4)
_computing_cell_refinement 'SAINT V8.38A (?, 2016)'
_computing_data_reduction 'SAINT V8.38A (?, 2016)'
_computing_molecular_graphics 'Olex2 (Dolomanov et al., 2009)'
_computing_publication_material 'Olex2 (Dolomanov et al., 2009)'
_computing_structure_refinement 'XL (Sheldrick, 2008)'
_computing_structure_solution 'XS (Sheldrick, 2008)'
_diffrn_ambient_temperature 298.32
_diffrn_measured_fraction_theta_full 0.994
_diffrn_measured_fraction_theta_max 0.993
_diffrn_measurement_device_type 'CCD area detector'
_diffrn_measurement_method 'phi and omega scans'
_diffrn_radiation_monochromator graphite
_diffrn_radiation_type CuK\a
_diffrn_radiation_wavelength 1.54178
_diffrn_reflns_av_R_equivalents 0.0699
_diffrn_reflns_av_unetI/netI 0.0462
_diffrn_reflns_Laue_measured_fraction_full 0.994
_diffrn_reflns_Laue_measured_fraction_max 0.993
_diffrn_reflns_limit_h_max 24
_diffrn_reflns_limit_h_min -23
_diffrn_reflns_limit_k_max 11
_diffrn_reflns_limit_k_min -11
_diffrn_reflns_limit_l_max 27
_diffrn_reflns_limit_l_min -28
_diffrn_reflns_number 60267
_diffrn_reflns_point_group_measured_fraction_full 0.994
_diffrn_reflns_point_group_measured_fraction_max 0.993
_diffrn_reflns_theta_full 67.679
_diffrn_reflns_theta_max 68.338
_diffrn_reflns_theta_min 2.828
_exptl_absorpt_coefficient_mu 4.691
_exptl_absorpt_correction_T_max 0.710
_exptl_absorpt_correction_T_min 0.405
_exptl_absorpt_correction_type integration
_exptl_crystal_colour colorless
_exptl_crystal_density_diffrn 1.341
_exptl_crystal_description block
_exptl_crystal_F_000 1920
_exptl_crystal_size_max 0.35
_exptl_crystal_size_mid 0.20
_exptl_crystal_size_min 0.12
_refine_diff_density_max 0.504
_refine_diff_density_min -0.609
_refine_diff_density_rms 0.110
_refine_ls_extinction_method none
_refine_ls_goodness_of_fit_ref 1.051
_refine_ls_hydrogen_treatment constr
_refine_ls_matrix_type full
_refine_ls_number_parameters 541
_refine_ls_number_reflns 8465
_refine_ls_number_restraints 0
_refine_ls_restrained_S_all 1.051
_refine_ls_R_factor_all 0.0825
_refine_ls_R_factor_gt 0.0708
_refine_ls_shift/su_max 0.001
_refine_ls_shift/su_mean 0.000
_refine_ls_structure_factor_coef Fsqd
_refine_ls_weighting_details 'w=1/[\s^2^(Fo^2^)+(0.1244P)^2^+2.8441P] where P=(Fo^2^+2Fc^2^)/3'
_refine_ls_weighting_scheme calc
_refine_ls_wR_factor_gt 0.1875
_refine_ls_wR_factor_ref 0.2078
_reflns_Friedel_coverage 0.000
_reflns_number_gt 6934
_reflns_number_total 8465
_reflns_threshold_expression 'I > 2\s(I)'
_cod_data_source_file c9cc07045a4.cif
_cod_data_source_block 1_CCDC1
_cod_database_code 7124470
_shelx_shelxl_version_number 2014/7
_shelx_space_group_comment
;
The symmetry employed for this shelxl refinement is uniquely defined
by the following loop, which should always be used as a source of
symmetry information in preference to the above space-group names.
They are only intended as comments.
;
_shelx_estimated_absorpt_t_max 0.710
_shelx_estimated_absorpt_t_min 0.405
_olex2_refinement_description
;
1. Fixed Uiso
 At 1.2 times of:
  All C(H) groups
2.a Aromatic/amide H refined with riding coordinates:
 C21(H21), C43(H43), C28(H28), C38(H38), C14(H14), C44(H44), C35(H35),
 C37(H37), C41(H41), C31(H31), C17(H17), C15(H15), C32(H32), C5(H5), C3(H3),
 C29(H29), C18(H18), C23(H23), C12(H12), C20(H20), C47(H47), C24(H24), C49(H49),
  C34(H34), C11(H11), C46(H46), C9(H9), C50(H50), C40(H40), C2(H2), C6(H6),
 C8(H8)
;
_olex2_submission_special_instructions 'No special instructions were received'

loop_
_space_group_symop_operation_xyz
'x, y, z'
'-x+1/2, y+1/2, -z+1/2'
'-x, -y, -z'
'x-1/2, -y-1/2, z-1/2'

loop_
_atom_site_label
_atom_site_type_symbol
_atom_site_fract_x
_atom_site_fract_y
_atom_site_fract_z
_atom_site_U_iso_or_equiv
_atom_site_adp_type
_atom_site_occupancy
_atom_site_site_symmetry_order
_atom_site_calc_flag
_atom_site_refinement_flags_posn
Cl3 Cl 0.36476(5) 0.24888(10) 0.09560(4) 0.0750(3) Uani 1 1 d .
Cl6 Cl 0.56364(4) 0.45438(11) -0.27545(4) 0.0786(3) Uani 1 1 d .
Cl4 Cl 0.05991(6) 0.68253(12) 0.01935(4) 0.0852(3) Uani 1 1 d .
Cl5 Cl 0.13117(5) 0.69365(14) -0.11996(4) 0.0917(4) Uani 1 1 d .
Cl2 Cl 0.22341(9) 0.18262(15) 0.50955(5) 0.1132(5) Uani 1 1 d .
Cl1 Cl -0.11399(6) 0.56630(16) 0.40842(6) 0.1088(4) Uani 1 1 d .
Cl8 Cl 0.02091(7) 1.04913(17) -0.42140(6) 0.1216(6) Uani 1 1 d .
Cl7 Cl 0.44868(6) 0.60817(15) -0.57339(4) 0.1057(4) Uani 1 1 d .
C26 C 0.10255(13) 0.4253(3) 0.25077(12) 0.0472(6) Uani 1 1 d .
C52 C 0.27720(13) 0.7505(3) -0.37941(11) 0.0443(6) Uani 1 1 d .
C21 C 0.03617(14) 0.4606(3) 0.15888(13) 0.0519(7) Uani 1 1 d .
H21 H 0.0044 0.4019 0.1722 0.062 Uiso 1 1 calc R
C42 C 0.31639(14) 0.7150(3) -0.43013(11) 0.0467(6) Uani 1 1 d .
C30 C 0.25453(13) 0.7142(3) -0.27591(11) 0.0437(6) Uani 1 1 d .
C43 C 0.33836(16) 0.8136(3) -0.46665(13) 0.0553(7) Uani 1 1 d .
H43 H 0.3260 0.9032 -0.4613 0.066 Uiso 1 1 calc R
C36 C 0.36443(13) 0.6506(3) -0.31339(11) 0.0431(6) Uani 1 1 d .
C25 C 0.15757(13) 0.3532(3) 0.26668(12) 0.0462(6) Uani 1 1 d .
C27 C 0.17800(15) 0.7016(3) -0.18041(13) 0.0561(7) Uani 1 1 d .
C51 C 0.29741(13) 0.7105(3) -0.32654(11) 0.0435(6) Uani 1 1 d .
C28 C 0.15436(15) 0.6452(4) -0.23097(13) 0.0574(7) Uani 1 1 d .
H28 H 0.1132 0.6027 -0.2332 0.069 Uiso 1 1 calc R
C38 C 0.48340(15) 0.6504(3) -0.31994(13) 0.0560(7) Uani 1 1 d .
H38 H 0.5217 0.6912 -0.3323 0.067 Uiso 1 1 calc R
C16 C 0.20861(13) 0.3176(3) 0.22503(12) 0.0459(6) Uani 1 1 d .
C14 C 0.32330(14) 0.3196(3) 0.19926(14) 0.0550(7) Uani 1 1 d .
H14 H 0.3677 0.3372 0.2089 0.066 Uiso 1 1 calc R
C48 C 0.21497(14) 0.8277(3) -0.39191(11) 0.0460(6) Uani 1 1 d .
C22 C 0.09312(13) 0.4875(3) 0.19302(12) 0.0465(6) Uani 1 1 d .
C44 C 0.37864(18) 0.7806(4) -0.51124(14) 0.0661(9) Uani 1 1 d .
H44 H 0.3937 0.8477 -0.5353 0.079 Uiso 1 1 calc R
C35 C 0.37068(15) 0.5323(3) -0.28155(13) 0.0549(7) Uani 1 1 d .
H35 H 0.3327 0.4924 -0.2680 0.066 Uiso 1 1 calc R
C37 C 0.42203(14) 0.7089(3) -0.33185(13) 0.0528(7) Uani 1 1 d .
H37 H 0.4194 0.7890 -0.3527 0.063 Uiso 1 1 calc R
C41 C 0.33273(19) 0.5814(3) -0.44050(14) 0.0621(8) Uani 1 1 d .
H41 H 0.3171 0.5136 -0.4171 0.074 Uiso 1 1 calc R
C31 C 0.27682(13) 0.7704(3) -0.22423(12) 0.0485(6) Uani 1 1 d .
H31 H 0.3181 0.8123 -0.2217 0.058 Uiso 1 1 calc R
C17 C 0.19197(14) 0.2636(3) 0.17160(14) 0.0546(7) Uani 1 1 d .
H17 H 0.1478 0.2430 0.1621 0.066 Uiso 1 1 calc R
C15 C 0.27541(14) 0.3428(3) 0.23874(14) 0.0518(7) Uani 1 1 d .
H15 H 0.2881 0.3756 0.2749 0.062 Uiso 1 1 calc R
C13 C 0.30509(15) 0.2711(3) 0.14626(13) 0.0508(7) Uani 1 1 d .
C10 C 0.17251(14) 0.3094(3) 0.32732(12) 0.0475(6) Uani 1 1 d .
C19 C 0.07261(16) 0.6081(3) 0.08639(13) 0.0540(7) Uani 1 1 d .
C32 C 0.23899(15) 0.7656(3) -0.17622(13) 0.0539(7) Uani 1 1 d .
H32 H 0.2543 0.8047 -0.1419 0.065 Uiso 1 1 calc R
C4 C 0.04816(14) 0.4552(3) 0.29008(12) 0.0496(6) Uani 1 1 d .
C5 C 0.02149(17) 0.3587(4) 0.32531(16) 0.0646(8) Uani 1 1 d .
H5 H 0.0373 0.2703 0.3246 0.078 Uiso 1 1 calc R
C3 C 0.02136(16) 0.5851(3) 0.29056(15) 0.0592(7) Uani 1 1 d .
H3 H 0.0368 0.6502 0.2657 0.071 Uiso 1 1 calc R
C29 C 0.19245(14) 0.6522(3) -0.27863(12) 0.0512(7) Uani 1 1 d .
H29 H 0.1763 0.6150 -0.3130 0.061 Uiso 1 1 calc R
C18 C 0.23945(16) 0.2397(3) 0.13192(14) 0.0583(7) Uani 1 1 d .
H18 H 0.2275 0.2031 0.0963 0.070 Uiso 1 1 calc R
C23 C 0.13904(14) 0.5779(3) 0.17240(13) 0.0531(7) Uani 1 1 d .
H23 H 0.1772 0.5979 0.1947 0.064 Uiso 1 1 calc R
C1 C -0.05177(18) 0.5237(4) 0.36247(16) 0.0716(10) Uani 1 1 d .
C12 C 0.19708(19) 0.1360(3) 0.39705(16) 0.0660(8) Uani 1 1 d .
H12 H 0.2028 0.0448 0.4059 0.079 Uiso 1 1 calc R
C20 C 0.02599(15) 0.5194(3) 0.10560(13) 0.0558(7) Uani 1 1 d .
H20 H -0.0119 0.4994 0.0830 0.067 Uiso 1 1 calc R
C47 C 0.19824(16) 0.9367(3) -0.35778(13) 0.0556(7) Uani 1 1 d .
H47 H 0.2272 0.9635 -0.3278 0.067 Uiso 1 1 calc R
C24 C 0.12926(16) 0.6389(3) 0.11948(15) 0.0587(7) Uani 1 1 d .
H24 H 0.1603 0.6996 0.1063 0.070 Uiso 1 1 calc R
C49 C 0.17225(16) 0.7959(3) -0.43812(12) 0.0571(7) Uani 1 1 d .
H49 H 0.1835 0.7266 -0.4628 0.068 Uiso 1 1 calc R
C7 C 0.20262(18) 0.2313(4) 0.43937(14) 0.0649(8) Uani 1 1 d .
C33 C 0.48722(14) 0.5322(3) -0.28981(12) 0.0522(7) Uani 1 1 d .
C34 C 0.43129(16) 0.4721(3) -0.26937(15) 0.0600(8) Uani 1 1 d .
H34 H 0.4345 0.3929 -0.2479 0.072 Uiso 1 1 calc R
C11 C 0.18302(16) 0.1753(3) 0.34117(14) 0.0569(7) Uani 1 1 d .
H11 H 0.1806 0.1102 0.3124 0.068 Uiso 1 1 calc R
C46 C 0.13896(18) 1.0061(4) -0.36795(14) 0.0650(9) Uani 1 1 d .
H46 H 0.1281 1.0784 -0.3447 0.078 Uiso 1 1 calc R
C39 C 0.39592(18) 0.6481(4) -0.51927(13) 0.0655(9) Uani 1 1 d .
C45 C 0.09692(18) 0.9674(4) -0.41215(14) 0.0659(9) Uani 1 1 d .
C9 C 0.1784(2) 0.4026(3) 0.37076(15) 0.0722(10) Uani 1 1 d .
H9 H 0.1718 0.4936 0.3622 0.087 Uiso 1 1 calc R
C50 C 0.11341(18) 0.8648(4) -0.44838(14) 0.0675(9) Uani 1 1 d .
H50 H 0.0852 0.8420 -0.4795 0.081 Uiso 1 1 calc R
C40 C 0.3723(2) 0.5472(4) -0.48555(15) 0.0738(10) Uani 1 1 d .
H40 H 0.3825 0.4572 -0.4926 0.089 Uiso 1 1 calc R
C2 C -0.02783(18) 0.6192(4) 0.32727(16) 0.0684(9) Uani 1 1 d .
H2 H -0.0444 0.7070 0.3278 0.082 Uiso 1 1 calc R
C6 C -0.0284(2) 0.3916(4) 0.36159(18) 0.0770(10) Uani 1 1 d .
H6 H -0.0459 0.3261 0.3851 0.092 Uiso 1 1 calc R
C8 C 0.1937(3) 0.3657(4) 0.42661(16) 0.0814(12) Uani 1 1 d .
H8 H 0.1980 0.4309 0.4552 0.098 Uiso 1 1 calc R

loop_
_atom_site_aniso_label
_atom_site_aniso_U_11
_atom_site_aniso_U_22
_atom_site_aniso_U_33
_atom_site_aniso_U_23
_atom_site_aniso_U_13
_atom_site_aniso_U_12
Cl3 0.0721(5) 0.0818(6) 0.0742(6) 0.0157(4) 0.0349(4) 0.0030(4)
Cl6 0.0530(4) 0.0989(7) 0.0830(6) -0.0129(5) -0.0065(4) 0.0225(4)
Cl4 0.1038(7) 0.0962(7) 0.0558(5) 0.0162(4) 0.0062(5) -0.0107(5)
Cl5 0.0735(6) 0.1470(10) 0.0574(5) -0.0076(5) 0.0335(4) -0.0247(6)
Cl2 0.1597(13) 0.1231(10) 0.0565(6) 0.0191(6) 0.0024(6) 0.0277(9)
Cl1 0.0851(7) 0.1421(11) 0.1030(8) -0.0236(7) 0.0443(6) 0.0227(7)
Cl8 0.0937(8) 0.1598(12) 0.1082(9) -0.0405(8) -0.0260(7) 0.0734(8)
Cl7 0.1083(8) 0.1533(11) 0.0586(5) -0.0089(6) 0.0362(5) 0.0451(8)
C26 0.0440(14) 0.0468(15) 0.0514(15) -0.0043(12) 0.0088(11) -0.0023(11)
C52 0.0457(13) 0.0475(15) 0.0406(13) -0.0001(11) 0.0124(11) 0.0025(11)
C21 0.0434(14) 0.0603(17) 0.0526(16) -0.0045(13) 0.0110(11) -0.0098(12)
C42 0.0491(14) 0.0523(15) 0.0394(13) 0.0009(11) 0.0110(11) 0.0088(12)
C30 0.0381(12) 0.0531(15) 0.0408(13) 0.0049(11) 0.0099(10) 0.0034(11)
C43 0.0636(18) 0.0537(16) 0.0503(16) 0.0053(12) 0.0198(13) 0.0089(13)
C36 0.0423(13) 0.0485(14) 0.0393(13) 0.0009(10) 0.0114(10) 0.0000(11)
C25 0.0441(13) 0.0421(14) 0.0530(15) -0.0036(11) 0.0089(11) -0.0018(11)
C27 0.0513(16) 0.0723(19) 0.0461(15) 0.0035(13) 0.0184(12) 0.0002(14)
C51 0.0397(13) 0.0498(14) 0.0421(14) 0.0017(11) 0.0135(10) 0.0004(11)
C28 0.0440(14) 0.075(2) 0.0542(17) 0.0019(14) 0.0149(12) -0.0070(14)
C38 0.0417(14) 0.0704(19) 0.0571(17) 0.0007(14) 0.0132(12) -0.0064(13)
C16 0.0434(13) 0.0418(14) 0.0530(15) 0.0028(11) 0.0077(11) 0.0017(11)
C14 0.0405(14) 0.0552(17) 0.0697(19) 0.0078(14) 0.0071(13) 0.0003(12)
C48 0.0509(14) 0.0514(15) 0.0366(13) 0.0029(11) 0.0112(11) 0.0052(12)
C22 0.0419(13) 0.0485(15) 0.0500(15) -0.0034(11) 0.0097(11) 0.0016(11)
C44 0.070(2) 0.082(2) 0.0484(17) 0.0101(15) 0.0228(15) 0.0054(17)
C35 0.0467(15) 0.0583(17) 0.0605(17) 0.0155(14) 0.0109(12) -0.0042(13)
C37 0.0471(15) 0.0540(16) 0.0582(17) 0.0136(13) 0.0131(12) -0.0019(12)
C41 0.081(2) 0.0555(18) 0.0508(16) 0.0004(13) 0.0187(15) 0.0082(16)
C31 0.0409(13) 0.0584(16) 0.0469(15) 0.0000(12) 0.0094(11) -0.0034(11)
C17 0.0426(14) 0.0586(17) 0.0631(18) -0.0088(14) 0.0072(12) -0.0007(12)
C15 0.0470(14) 0.0535(16) 0.0549(16) 0.0016(13) 0.0024(12) 0.0002(12)
C13 0.0532(15) 0.0450(15) 0.0556(16) 0.0110(12) 0.0173(13) 0.0038(12)
C10 0.0453(14) 0.0445(14) 0.0533(15) -0.0024(12) 0.0099(11) -0.0006(11)
C19 0.0598(17) 0.0560(17) 0.0472(15) -0.0026(12) 0.0145(12) 0.0034(13)
C32 0.0519(15) 0.0681(19) 0.0424(14) -0.0052(13) 0.0098(12) -0.0005(13)
C4 0.0444(14) 0.0545(16) 0.0503(15) -0.0043(12) 0.0065(11) 0.0020(12)
C5 0.0613(18) 0.0588(18) 0.076(2) 0.0034(16) 0.0246(16) 0.0048(15)
C3 0.0575(17) 0.0572(18) 0.0635(18) -0.0013(14) 0.0091(14) 0.0080(14)
C29 0.0446(14) 0.0677(18) 0.0420(14) -0.0037(12) 0.0096(11) -0.0033(12)
C18 0.0590(17) 0.0594(18) 0.0570(17) -0.0081(14) 0.0077(13) 0.0019(14)
C23 0.0440(14) 0.0556(16) 0.0599(17) -0.0007(13) 0.0054(12) -0.0047(12)
C1 0.0581(19) 0.090(3) 0.068(2) -0.0159(19) 0.0195(16) 0.0106(18)
C12 0.076(2) 0.0502(17) 0.072(2) 0.0107(15) 0.0048(17) 0.0058(15)
C20 0.0506(15) 0.0679(19) 0.0492(16) -0.0072(13) 0.0055(12) -0.0029(13)
C47 0.0602(17) 0.0572(17) 0.0492(15) -0.0065(13) 0.0001(13) 0.0110(14)
C24 0.0549(17) 0.0541(17) 0.0684(19) 0.0045(14) 0.0178(14) -0.0060(13)
C49 0.0613(17) 0.0690(19) 0.0415(15) -0.0107(13) 0.0088(12) 0.0124(15)
C7 0.071(2) 0.074(2) 0.0501(17) 0.0066(15) 0.0102(15) 0.0091(16)
C33 0.0454(14) 0.0641(18) 0.0470(15) -0.0094(13) 0.0015(11) 0.0057(12)
C34 0.0567(17) 0.0525(17) 0.071(2) 0.0115(14) 0.0019(14) 0.0015(13)
C11 0.0627(18) 0.0441(15) 0.0639(18) -0.0065(13) 0.0016(14) 0.0033(13)
C46 0.076(2) 0.0630(19) 0.0561(18) -0.0127(15) 0.0036(15) 0.0236(16)
C39 0.070(2) 0.088(2) 0.0399(15) -0.0046(15) 0.0137(13) 0.0244(18)
C45 0.0654(19) 0.080(2) 0.0520(17) -0.0032(15) 0.0025(14) 0.0247(17)
C9 0.109(3) 0.0448(17) 0.062(2) -0.0058(14) -0.0010(19) 0.0009(17)
C50 0.0660(19) 0.089(2) 0.0463(16) -0.0121(16) -0.0053(14) 0.0181(17)
C40 0.098(3) 0.067(2) 0.0576(19) -0.0097(16) 0.0170(18) 0.0285(19)
C2 0.0614(19) 0.066(2) 0.078(2) -0.0135(17) 0.0124(16) 0.0156(16)
C6 0.067(2) 0.086(3) 0.081(2) 0.008(2) 0.0324(18) 0.0030(19)
C8 0.126(4) 0.062(2) 0.056(2) -0.0122(16) -0.001(2) 0.008(2)

loop_
_atom_type_symbol
_atom_type_description
_atom_type_scat_dispersion_real
_atom_type_scat_dispersion_imag
_atom_type_scat_source
C C 0.0181 0.0091 'International Tables Vol C Tables 4.2.6.8 and 6.1.1.4'
H H 0.0000 0.0000 'International Tables Vol C Tables 4.2.6.8 and 6.1.1.4'
Cl Cl 0.3639 0.7018 'International Tables Vol C Tables 4.2.6.8 and 6.1.1.4'

loop_
_geom_angle_atom_site_label_1
_geom_angle_atom_site_label_2
_geom_angle_atom_site_label_3
_geom_angle
C25 C26 C22 122.3(2)
C25 C26 C4 123.4(3)
C22 C26 C4 114.2(2)
C51 C52 C42 120.8(2)
C51 C52 C48 123.3(2)
C48 C52 C42 115.9(2)
C20 C21 C22 121.3(3)
C43 C42 C52 121.4(3)
C43 C42 C41 118.6(3)
C41 C42 C52 120.1(3)
C31 C30 C51 121.5(2)
C31 C30 C29 118.0(2)
C29 C30 C51 120.3(2)
C42 C43 C44 120.9(3)
C35 C36 C51 120.2(2)
C37 C36 C51 122.4(2)
C37 C36 C35 117.5(3)
C26 C25 C16 121.7(3)
C26 C25 C10 122.4(2)
C16 C25 C10 115.8(2)
C28 C27 Cl5 120.2(2)
C28 C27 C32 121.3(3)
C32 C27 Cl5 118.6(2)
C52 C51 C30 124.0(2)
C52 C51 C36 122.6(2)
C36 C51 C30 113.4(2)
C27 C28 C29 119.3(3)
C33 C38 C37 119.3(3)
C17 C16 C25 122.3(2)
C17 C16 C15 117.9(3)
C15 C16 C25 119.8(3)
C13 C14 C15 119.8(3)
C47 C48 C52 120.7(3)
C49 C48 C52 121.7(3)
C49 C48 C47 117.6(3)
C21 C22 C26 120.5(3)
C23 C22 C26 121.5(3)
C23 C22 C21 118.0(3)
C39 C44 C43 119.2(3)
C34 C35 C36 122.1(3)
C38 C37 C36 121.3(3)
C42 C41 C40 120.9(3)
C30 C31 C32 121.6(3)
C18 C17 C16 121.6(3)
C14 C15 C16 120.9(3)
C14 C13 Cl3 119.8(2)
C14 C13 C18 120.8(3)
C18 C13 Cl3 119.3(2)
C11 C10 C25 121.4(3)
C9 C10 C25 120.9(3)
C9 C10 C11 117.7(3)
C20 C19 Cl4 119.3(2)
C20 C19 C24 121.1(3)
C24 C19 Cl4 119.6(2)
C27 C32 C31 118.7(3)
C5 C4 C26 123.1(3)
C5 C4 C3 117.9(3)
C3 C4 C26 118.9(3)
C6 C5 C4 121.0(3)
C2 C3 C4 121.3(3)
C28 C29 C30 121.1(3)
C17 C18 C13 118.8(3)
C24 C23 C22 121.4(3)
C2 C1 Cl1 119.6(3)
C2 C1 C6 121.0(3)
C6 C1 Cl1 119.5(3)
C7 C12 C11 119.9(3)
C19 C20 C21 119.2(3)
C46 C47 C48 120.9(3)
C23 C24 C19 119.0(3)
C50 C49 C48 121.4(3)
C12 C7 Cl2 120.0(3)
C12 C7 C8 120.3(3)
C8 C7 Cl2 119.7(3)
C38 C33 Cl6 120.4(2)
C38 C33 C34 121.4(3)
C34 C33 Cl6 118.2(2)
C35 C34 C33 118.3(3)
C10 C11 C12 121.0(3)
C45 C46 C47 119.5(3)
C44 C39 Cl7 119.1(3)
C44 C39 C40 121.3(3)
C40 C39 Cl7 119.7(3)
C46 C45 Cl8 118.6(3)
C46 C45 C50 121.1(3)
C50 C45 Cl8 120.3(3)
C10 C9 C8 122.2(3)
C45 C50 C49 119.3(3)
C39 C40 C41 119.1(3)
C1 C2 C3 119.5(3)
C5 C6 C1 119.2(4)
C7 C8 C9 118.9(3)

loop_
_geom_bond_atom_site_label_1
_geom_bond_atom_site_label_2
_geom_bond_distance
Cl3 C13 1.742(3)
Cl6 C33 1.741(3)
Cl4 C19 1.740(3)
Cl5 C27 1.739(3)
Cl2 C7 1.742(3)
Cl1 C1 1.742(3)
Cl8 C45 1.737(3)
Cl7 C39 1.737(3)
C26 C25 1.356(4)
C26 C22 1.488(4)
C26 C4 1.494(4)
C52 C42 1.498(3)
C52 C51 1.343(4)
C52 C48 1.486(4)
C21 C22 1.393(4)
C21 C20 1.382(4)
C42 C43 1.383(4)
C42 C41 1.385(4)
C30 C51 1.499(3)
C30 C31 1.386(4)
C30 C29 1.393(4)
C43 C44 1.391(4)
C36 C51 1.494(4)
C36 C35 1.389(4)
C36 C37 1.384(4)
C25 C16 1.492(4)
C25 C10 1.500(4)
C27 C28 1.372(5)
C27 C32 1.383(4)
C28 C29 1.385(4)
C38 C37 1.383(4)
C38 C33 1.365(5)
C16 C17 1.385(4)
C16 C15 1.393(4)
C14 C15 1.386(4)
C14 C13 1.363(5)
C48 C47 1.392(4)
C48 C49 1.386(4)
C22 C23 1.390(4)
C44 C39 1.370(5)
C35 C34 1.377(4)
C41 C40 1.393(5)
C31 C32 1.388(4)
C17 C18 1.385(4)
C13 C18 1.386(5)
C10 C11 1.379(4)
C10 C9 1.372(4)
C19 C20 1.376(4)
C19 C24 1.383(5)
C4 C5 1.386(4)
C4 C3 1.394(4)
C5 C6 1.385(5)
C3 C2 1.384(5)
C23 C24 1.382(5)
C1 C2 1.357(6)
C1 C6 1.388(6)
C12 C7 1.367(5)
C12 C11 1.380(5)
C47 C46 1.389(4)
C49 C50 1.380(5)
C7 C8 1.372(5)
C33 C34 1.380(5)
C46 C45 1.361(5)
C39 C40 1.371(6)
C45 C50 1.372(5)
C9 C8 1.377(5)
